data_7212073
loop_
_publ_author_name
'Gjikaj, Mimoza'
'Leye, Johann-Christian'
'Xie, Tao'
'Brockner, Wolfgang'

_publ_section_title
;
 Structural and spectroscopic elucidation of imidazolium and pyridinium
 based hexachloridophosphates and niobates
;
_journal_issue 5
_journal_name_full CrystEngComm
_journal_page_first 1474
_journal_paper_doi 10.1039/b919368e
_journal_volume 12
_journal_year 2010
_chemical_formula_moiety '[C6N2H11][NbCl6]'
_chemical_formula_sum 'C6 H11 Cl6 N2 Nb'
_chemical_formula_weight 416.78
_chemical_name_common
;
1-ethyl-3-methylimidazolium hexachloridoniobate
;
_chemical_name_systematic
;
1-ethyl-3-methylimidazolium hexachloridoniobate
;
_space_group_IT_number 14
_symmetry_cell_setting monoclinic
_symmetry_space_group_name_Hall '-P 2yn'
_symmetry_space_group_name_H-M 'P 1 21/n 1'
_atom_sites_solution_hydrogens geom
_atom_sites_solution_primary direct
_atom_sites_solution_secondary difmap
_audit_creation_method SHELXL-97
_cell_angle_alpha 90.00
_cell_angle_beta 98.455(5)
_cell_angle_gamma 90.00
_cell_formula_units_Z 8
_cell_length_a 20.1861(14)
_cell_length_b 7.0842(6)
_cell_length_c 20.5488(13)
_cell_measurement_reflns_used 30748
_cell_measurement_temperature 293(2)
_cell_measurement_theta_max 29.90
_cell_measurement_theta_min 0.984
_cell_volume 2906.6(4)
_computing_cell_refinement 'Stoe X-Area'
_computing_data_collection 'Stoe X-Area'
_computing_data_reduction 'Stoe X-Area'
_computing_molecular_graphics 'DIAMOND (Brandenburger, 1999)'
_computing_publication_material 'SHELXL-97 (Sheldrick, 1997)'
_computing_structure_refinement 'SHELXL-97 (Sheldrick, 1997)'
_computing_structure_solution 'SHELXS-97 (Sheldrick, 1990)'
_diffrn_ambient_temperature 293(2)
_diffrn_measured_fraction_theta_full 0.984
_diffrn_measured_fraction_theta_max 0.984
_diffrn_measurement_device_type 'STOE IPDS 2'
_diffrn_radiation_monochromator graphite
_diffrn_radiation_source 'fine-focus sealed tube'
_diffrn_radiation_type MoK\a
_diffrn_radiation_wavelength 0.71073
_diffrn_reflns_av_R_equivalents 0.0645
_diffrn_reflns_av_sigmaI/netI 0.0412
_diffrn_reflns_limit_h_max 28
_diffrn_reflns_limit_h_min -28
_diffrn_reflns_limit_k_max 9
_diffrn_reflns_limit_k_min -9
_diffrn_reflns_limit_l_max 28
_diffrn_reflns_limit_l_min -28
_diffrn_reflns_number 29506
_diffrn_reflns_theta_full 29.90
_diffrn_reflns_theta_max 29.90
_diffrn_reflns_theta_min 2.00
_exptl_absorpt_coefficient_mu 1.903
_exptl_absorpt_correction_type none
_exptl_crystal_colour yellow
_exptl_crystal_density_diffrn 1.905
_exptl_crystal_density_method 'not measured'
_exptl_crystal_description block
_exptl_crystal_F_000 1632
_exptl_crystal_size_max 0.28
_exptl_crystal_size_mid 0.27
_exptl_crystal_size_min 0.24
_refine_diff_density_max 0.883
_refine_diff_density_min -0.520
_refine_diff_density_rms 0.089
_refine_ls_extinction_coef 0.0263(4)
_refine_ls_extinction_expression Fc^*^=kFc[1+0.001xFc^2^\l^3^/sin(2\q)]^-1/4^
_refine_ls_extinction_method SHELXL
_refine_ls_goodness_of_fit_ref 1.092
_refine_ls_hydrogen_treatment mixed
_refine_ls_matrix_type full
_refine_ls_number_parameters 360
_refine_ls_number_reflns 8256
_refine_ls_number_restraints 0
_refine_ls_restrained_S_all 1.092
_refine_ls_R_factor_all 0.0387
_refine_ls_R_factor_gt 0.0316
_refine_ls_shift/su_max 0.001
_refine_ls_shift/su_mean 0.000
_refine_ls_structure_factor_coef Fsqd
_refine_ls_weighting_details 'calc w=1/[\s^2^(Fo^2^)+(0.0239P)^2^+2.0660P] where P=(Fo^2^+2Fc^2^)/3'
_refine_ls_weighting_scheme calc
_refine_ls_wR_factor_gt 0.0728
_refine_ls_wR_factor_ref 0.0766
_reflns_number_gt 7250
_reflns_number_total 8256
_reflns_threshold_expression >2sigma(I)
_cod_data_source_file b919368e.txt
_cod_data_source_block C6H11Cl6N2Nb
_cod_original_sg_symbol_H-M P21/n
_cod_database_code 7212073

loop_
_symmetry_equiv_pos_as_xyz
'x, y, z'
'-x+1/2, y+1/2, -z+1/2'
'-x, -y, -z'
'x-1/2, -y-1/2, z-1/2'

loop_
_atom_site_label
_atom_site_type_symbol
_atom_site_fract_x
_atom_site_fract_y
_atom_site_fract_z
_atom_site_U_iso_or_equiv
_atom_site_adp_type
_atom_site_occupancy
_atom_site_symmetry_multiplicity
_atom_site_calc_flag
Nb1 Nb 0.464305(9) 0.71719(3) 0.232092(9) 0.02976(6) Uani 1 1 d
Nb2 Nb 0.231914(9) 0.14046(3) -0.038302(10) 0.02936(6) Uani 1 1 d
Cl1 Cl 0.40607(3) 0.71333(10) 0.32217(3) 0.04222(14) Uani 1 1 d
Cl2 Cl 0.38535(3) 0.51321(12) 0.17441(4) 0.05226(17) Uani 1 1 d
Cl3 Cl 0.54692(4) 0.92016(11) 0.28507(3) 0.05040(17) Uani 1 1 d
Cl4 Cl 0.52851(3) 0.45991(10) 0.27774(4) 0.04670(15) Uani 1 1 d
Cl5 Cl 0.40201(3) 0.98491(10) 0.19219(3) 0.04664(15) Uani 1 1 d
Cl6 Cl 0.51997(3) 0.71794(11) 0.13822(3) 0.04691(15) Uani 1 1 d
Cl7 Cl 0.32151(3) 0.15536(10) -0.09817(3) 0.04075(13) Uani 1 1 d
Cl8 Cl 0.28971(3) -0.06602(11) 0.03879(3) 0.04757(15) Uani 1 1 d
Cl9 Cl 0.18863(3) -0.11963(10) -0.10116(4) 0.04760(16) Uani 1 1 d
Cl10 Cl 0.16965(4) 0.34820(12) -0.11252(4) 0.05572(18) Uani 1 1 d
Cl11 Cl 0.27895(3) 0.40014(10) 0.02439(3) 0.04578(15) Uani 1 1 d
Cl12 Cl 0.14061(3) 0.13913(11) 0.02211(4) 0.04893(16) Uani 1 1 d
N1 N 0.13836(10) 0.6669(3) 0.11415(11) 0.0365(4) Uani 1 1 d
N3 N 0.06641(10) 0.7052(3) 0.02615(11) 0.0371(4) Uani 1 1 d
C2 C 0.12972(12) 0.6635(4) 0.04902(13) 0.0377(5) Uani 1 1 d
C4 C 0.03367(13) 0.7365(4) 0.07940(15) 0.0422(6) Uani 1 1 d
C5 C 0.07833(13) 0.7115(4) 0.13365(14) 0.0431(6) Uani 1 1 d
C6 C 0.20151(15) 0.6289(5) 0.15799(16) 0.0481(6) Uani 1 1 d
C7 C 0.22398(17) 0.7925(7) 0.2010(2) 0.0613(9) Uani 1 1 d
C8 C 0.03780(16) 0.7252(6) -0.04315(16) 0.0520(7) Uani 1 1 d
N9 N 0.61438(10) 0.2689(3) 0.14090(10) 0.0340(4) Uani 1 1 d
N11 N 0.52402(10) 0.2407(3) 0.07082(10) 0.0362(4) Uani 1 1 d
C10 C 0.55058(12) 0.2197(4) 0.13346(12) 0.0363(5) Uani 1 1 d
C12 C 0.57326(14) 0.3064(4) 0.03708(13) 0.0405(5) Uani 1 1 d
C13 C 0.62931(13) 0.3236(4) 0.08047(13) 0.0411(5) Uani 1 1 d
C14 C 0.66213(14) 0.2537(4) 0.20238(14) 0.0436(6) Uani 1 1 d
C15 C 0.6968(2) 0.4363(7) 0.22136(18) 0.0621(9) Uani 1 1 d
C16 C 0.45389(16) 0.2028(6) 0.04340(18) 0.0514(7) Uani 1 1 d
H2 H 0.1605(17) 0.648(5) 0.0240(17) 0.048(9) Uiso 1 1 d
H4 H -0.0078(18) 0.760(5) 0.0729(17) 0.051(9) Uiso 1 1 d
H5 H 0.0703(16) 0.716(5) 0.1752(17) 0.049(9) Uiso 1 1 d
H6A H 0.2296(18) 0.595(5) 0.1332(18) 0.053(10) Uiso 1 1 d
H6B H 0.193(2) 0.532(7) 0.185(2) 0.072(12) Uiso 1 1 d
H7C H 0.193(2) 0.816(7) 0.230(2) 0.080(13) Uiso 1 1 d
H7A H 0.264(2) 0.758(7) 0.229(2) 0.084(14) Uiso 1 1 d
H7B H 0.225(2) 0.902(7) 0.174(2) 0.081(14) Uiso 1 1 d
H8A H 0.047(2) 0.846(7) -0.054(2) 0.084(14) Uiso 1 1 d
H8B H 0.061(2) 0.639(6) -0.068(2) 0.068(12) Uiso 1 1 d
H8C H -0.008(3) 0.687(8) -0.049(3) 0.104(17) Uiso 1 1 d
H10 H 0.5282(16) 0.176(5) 0.1674(17) 0.047(9) Uiso 1 1 d
H12 H 0.5672(16) 0.331(5) -0.0055(18) 0.050(9) Uiso 1 1 d
H13 H 0.6707(17) 0.366(5) 0.0755(17) 0.051(9) Uiso 1 1 d
H14A H 0.6372(16) 0.214(5) 0.2351(17) 0.044(8) Uiso 1 1 d
H14B H 0.6979(17) 0.166(5) 0.1930(17) 0.048(9) Uiso 1 1 d
H15A H 0.665(3) 0.524(8) 0.225(3) 0.11(2) Uiso 1 1 d
H15B H 0.727(2) 0.432(8) 0.262(2) 0.091(14) Uiso 1 1 d
H15C H 0.728(2) 0.477(7) 0.190(2) 0.079(13) Uiso 1 1 d
H16A H 0.451(2) 0.200(8) 0.003(3) 0.092(16) Uiso 1 1 d
H16B H 0.430(2) 0.300(7) 0.054(2) 0.090(16) Uiso 1 1 d
H16C H 0.441(2) 0.088(8) 0.060(2) 0.094(16) Uiso 1 1 d

loop_
_atom_site_aniso_label
_atom_site_aniso_U_11
_atom_site_aniso_U_22
_atom_site_aniso_U_33
_atom_site_aniso_U_23
_atom_site_aniso_U_13
_atom_site_aniso_U_12
Nb1 0.02930(9) 0.03365(11) 0.02644(10) -0.00060(7) 0.00449(6) -0.00357(7)
Nb2 0.02663(9) 0.03264(11) 0.02903(10) -0.00141(7) 0.00477(6) 0.00078(7)
Cl1 0.0453(3) 0.0491(3) 0.0353(3) 0.0010(3) 0.0160(2) 0.0005(3)
Cl2 0.0445(3) 0.0580(4) 0.0530(4) -0.0183(3) 0.0032(3) -0.0156(3)
Cl3 0.0498(3) 0.0556(4) 0.0424(3) 0.0006(3) -0.0048(3) -0.0228(3)
Cl4 0.0441(3) 0.0473(4) 0.0506(4) 0.0129(3) 0.0133(3) 0.0106(3)
Cl5 0.0486(3) 0.0458(3) 0.0451(3) 0.0092(3) 0.0055(3) 0.0095(3)
Cl6 0.0496(3) 0.0589(4) 0.0359(3) 0.0027(3) 0.0184(2) 0.0001(3)
Cl7 0.0384(3) 0.0438(3) 0.0435(3) -0.0036(3) 0.0175(2) -0.0027(2)
Cl8 0.0486(3) 0.0529(4) 0.0401(3) 0.0116(3) 0.0030(2) 0.0087(3)
Cl9 0.0486(3) 0.0475(4) 0.0472(3) -0.0139(3) 0.0087(3) -0.0128(3)
Cl10 0.0549(4) 0.0582(4) 0.0508(4) 0.0130(3) -0.0032(3) 0.0167(3)
Cl11 0.0417(3) 0.0470(3) 0.0492(4) -0.0188(3) 0.0086(2) -0.0056(3)
Cl12 0.0393(3) 0.0573(4) 0.0549(4) -0.0062(3) 0.0226(3) -0.0017(3)
N1 0.0380(10) 0.0334(10) 0.0385(11) 0.0004(8) 0.0071(8) 0.0049(8)
N3 0.0333(9) 0.0371(10) 0.0404(11) 0.0010(9) 0.0039(8) -0.0032(8)
C2 0.0351(11) 0.0378(12) 0.0414(13) -0.0010(10) 0.0090(9) 0.0002(9)
C4 0.0329(11) 0.0441(14) 0.0512(15) 0.0003(11) 0.0114(10) 0.0027(10)
C5 0.0421(12) 0.0488(15) 0.0411(14) -0.0003(12) 0.0147(10) 0.0062(11)
C6 0.0453(14) 0.0533(17) 0.0435(15) 0.0009(13) -0.0010(11) 0.0108(13)
C7 0.0423(15) 0.079(3) 0.060(2) -0.0192(19) 0.0010(14) 0.0027(16)
C8 0.0473(15) 0.061(2) 0.0445(15) 0.0033(14) -0.0022(12) -0.0097(14)
N9 0.0356(9) 0.0335(10) 0.0332(10) -0.0006(8) 0.0057(7) 0.0019(8)
N11 0.0385(10) 0.0356(10) 0.0340(10) -0.0015(8) 0.0033(8) -0.0002(8)
C10 0.0404(11) 0.0359(12) 0.0329(11) -0.0003(9) 0.0063(9) -0.0020(9)
C12 0.0485(13) 0.0416(13) 0.0325(12) 0.0034(10) 0.0097(10) -0.0009(11)
C13 0.0400(12) 0.0466(14) 0.0389(13) 0.0028(11) 0.0132(10) 0.0007(11)
C14 0.0408(12) 0.0485(15) 0.0394(13) 0.0004(11) -0.0013(10) 0.0006(11)
C15 0.0605(19) 0.077(3) 0.0458(17) -0.0010(17) -0.0020(14) -0.0274(19)
C16 0.0423(14) 0.062(2) 0.0470(17) -0.0018(15) -0.0040(11) -0.0039(14)

loop_
_atom_type_symbol
_atom_type_description
_atom_type_scat_dispersion_real
_atom_type_scat_dispersion_imag
_atom_type_scat_source
Nb Nb -2.0727 0.6215 'International Tables Vol C Tables 4.2.6.8 and 6.1.1.4'
Cl Cl 0.1484 0.1585 'International Tables Vol C Tables 4.2.6.8 and 6.1.1.4'
N N 0.0061 0.0033 'International Tables Vol C Tables 4.2.6.8 and 6.1.1.4'
C C 0.0033 0.0016 'International Tables Vol C Tables 4.2.6.8 and 6.1.1.4'
H H 0.0000 0.0000 'International Tables Vol C Tables 4.2.6.8 and 6.1.1.4'

loop_
_geom_angle_atom_site_label_1
_geom_angle_atom_site_label_2
_geom_angle_atom_site_label_3
_geom_angle
Cl1 Nb1 Cl2 90.55(3)
Cl1 Nb1 Cl3 92.62(3)
Cl2 Nb1 Cl3 176.82(3)
Cl1 Nb1 Cl4 89.25(2)
Cl2 Nb1 Cl4 91.02(3)
Cl3 Nb1 Cl4 88.71(3)
Cl1 Nb1 Cl5 88.86(3)
Cl2 Nb1 Cl5 91.83(3)
Cl3 Nb1 Cl5 88.55(3)
Cl4 Nb1 Cl5 176.60(3)
Cl1 Nb1 Cl6 178.00(3)
Cl2 Nb1 Cl6 87.61(3)
Cl3 Nb1 Cl6 89.23(3)
Cl4 Nb1 Cl6 91.54(3)
Cl5 Nb1 Cl6 90.44(3)
Cl7 Nb2 Cl8 92.14(3)
Cl7 Nb2 Cl9 90.00(2)
Cl8 Nb2 Cl9 89.43(3)
Cl7 Nb2 Cl10 90.66(3)
Cl8 Nb2 Cl10 177.19(3)
Cl9 Nb2 Cl10 90.81(3)
Cl7 Nb2 Cl11 88.38(2)
Cl8 Nb2 Cl11 89.84(3)
Cl9 Nb2 Cl11 178.20(2)
Cl10 Nb2 Cl11 90.00(3)
Cl7 Nb2 Cl12 177.62(3)
Cl8 Nb2 Cl12 89.52(3)
Cl9 Nb2 Cl12 91.72(3)
Cl10 Nb2 Cl12 87.67(3)
Cl11 Nb2 Cl12 89.92(3)
C2 N1 C5 108.0(2)
C2 N1 C6 126.0(2)
C5 N1 C6 125.9(2)
C2 N3 C4 107.7(2)
C2 N3 C8 126.0(2)
C4 N3 C8 126.2(2)
N1 C2 N3 109.3(2)
C5 C4 N3 107.3(2)
C4 C5 N1 107.7(2)
N1 C6 C7 112.4(3)
C10 N9 C13 108.0(2)
C10 N9 C14 125.6(2)
C13 N9 C14 126.2(2)
C10 N11 C12 107.9(2)
C10 N11 C16 125.5(2)
C12 N11 C16 126.6(2)
N9 C10 N11 109.3(2)
C13 C12 N11 107.3(2)
C12 C13 N9 107.4(2)
N9 C14 C15 112.4(3)

loop_
_geom_bond_atom_site_label_1
_geom_bond_atom_site_label_2
_geom_bond_distance
Nb1 Cl1 2.3342(6)
Nb1 Cl2 2.3404(7)
Nb1 Cl3 2.3451(7)
Nb1 Cl4 2.3503(7)
Nb1 Cl5 2.3552(7)
Nb1 Cl6 2.3708(6)
Nb2 Cl7 2.3345(6)
Nb2 Cl8 2.3381(7)
Nb2 Cl9 2.3441(7)
Nb2 Cl10 2.3469(7)
Nb2 Cl11 2.3634(7)
Nb2 Cl12 2.3687(6)
N1 C2 1.324(3)
N1 C5 1.368(3)
N1 C6 1.474(3)
N3 C2 1.328(3)
N3 C4 1.377(3)
N3 C8 1.463(4)
C4 C5 1.338(4)
C6 C7 1.487(5)
N9 C10 1.321(3)
N9 C13 1.376(3)
N9 C14 1.476(3)
N11 C10 1.328(3)
N11 C12 1.374(3)
N11 C16 1.469(4)
C12 C13 1.339(4)
C14 C15 1.495(5)
